data_4346933
loop_
_publ_author_name
'He, Xingxiang'
'Liu, Ying'
'Lv, Yun'
'Dong, Yayu'
'Hu, Gonghao'
'Zhou, Shuai'
'Xu, Yan'

_publ_section_title
;
 L- and D-[LnZn(IN)3(C2H4O2)]n (Ln = Eu, Sm, and Gd): Chiral
 Enantiomerically 3D 3d-4f Coordination Polymers Constructed by
 Interesting Butterfly-like Building Units and -[Ln-O-Zn]n- Helices.
;
_journal_issue 5
_journal_name_full 'Inorganic chemistry'
_journal_page_first 2048
_journal_page_last 2054
_journal_paper_doi 10.1021/acs.inorgchem.5b02372
_journal_volume 55
_journal_year 2016
_chemical_formula_sum 'C20 H16 N3 O8 Sm Zn'
_chemical_formula_weight 642.08
_space_group_crystal_system hexagonal
_space_group_IT_number 179
_space_group_name_Hall 'P 65 2 (0 0 1)'
_space_group_name_H-M_alt 'P 65 2 2'
_atom_sites_solution_hydrogens geom
_audit_creation_method SHELXL-2014/7
_cell_angle_alpha 90
_cell_angle_beta 90
_cell_angle_gamma 120
_cell_formula_units_Z 6
_cell_length_a 11.369(6)
_cell_length_b 11.369(6)
_cell_length_c 27.62(3)
_cell_measurement_reflns_used 4300
_cell_measurement_temperature 296(2)
_cell_measurement_theta_max 23.93
_cell_measurement_theta_min 2.19
_cell_volume 3092(4)
_computing_cell_refinement 'SAINT (Bruker, 2005)'
_computing_data_collection 'APEX2 (Bruker, 2005)'
_computing_data_reduction SAINT
_computing_molecular_graphics SHELXTL
_computing_publication_material SHELXTL
_computing_structure_refinement 'SHELXL-2014/7 (Sheldrick, 2014)'
_computing_structure_solution 'SHELXL-2014/7 (Sheldrick, 2014)'
_diffrn_ambient_temperature 296(2)
_diffrn_measured_fraction_theta_full 1.000
_diffrn_measured_fraction_theta_max 0.997
_diffrn_measurement_device_type 'Bruker Apex2 CCD'
_diffrn_measurement_method '\w scans'
_diffrn_radiation_type MoK\a
_diffrn_radiation_wavelength 0.71073
_diffrn_reflns_av_R_equivalents 0.0666
_diffrn_reflns_av_unetI/netI 0.0344
_diffrn_reflns_Laue_measured_fraction_full 1.000
_diffrn_reflns_Laue_measured_fraction_max 0.997
_diffrn_reflns_limit_h_max 14
_diffrn_reflns_limit_h_min -13
_diffrn_reflns_limit_k_max 13
_diffrn_reflns_limit_k_min -13
_diffrn_reflns_limit_l_max 33
_diffrn_reflns_limit_l_min -32
_diffrn_reflns_number 22549
_diffrn_reflns_point_group_measured_fraction_full 1.000
_diffrn_reflns_point_group_measured_fraction_max 0.996
_diffrn_reflns_theta_full 25.242
_diffrn_reflns_theta_max 25.999
_diffrn_reflns_theta_min 2.068
_exptl_absorpt_coefficient_mu 4.041
_exptl_absorpt_correction_T_max 0.6427
_exptl_absorpt_correction_T_min 0.5824
_exptl_absorpt_correction_type multi-scan
_exptl_absorpt_process_details '(SADABS; Sheldrick, 2003)'
_exptl_crystal_colour Colorless
_exptl_crystal_density_diffrn 2.069
_exptl_crystal_description Block
_exptl_crystal_F_000 1878
_exptl_crystal_size_max 0.150
_exptl_crystal_size_mid 0.130
_exptl_crystal_size_min 0.120
_refine_diff_density_max 0.303
_refine_diff_density_min -0.905
_refine_diff_density_rms 0.091
_refine_ls_abs_structure_details
;
 Flack x determined using 646 quotients [(I+)-(I-)]/[(I+)+(I-)]
 (Parsons, Flack and Wagner, Acta Cryst. B69 (2013) 249-259).
;
_refine_ls_abs_structure_Flack 0.011(13)
_refine_ls_extinction_method none
_refine_ls_goodness_of_fit_ref 1.103
_refine_ls_hydrogen_treatment constr
_refine_ls_matrix_type full
_refine_ls_number_parameters 152
_refine_ls_number_reflns 2020
_refine_ls_number_restraints 0
_refine_ls_restrained_S_all 1.103
_refine_ls_R_factor_all 0.0324
_refine_ls_R_factor_gt 0.0256
_refine_ls_shift/su_max 0.000
_refine_ls_shift/su_mean 0.000
_refine_ls_structure_factor_coef Fsqd
_refine_ls_weighting_details 'w=1/[\s^2^(Fo^2^)+(0.0265P)^2^+1.9940P] where P=(Fo^2^+2Fc^2^)/3'
_refine_ls_weighting_scheme calc
_refine_ls_wR_factor_gt 0.0565
_refine_ls_wR_factor_ref 0.0581
_reflns_Friedel_coverage 0.587
_reflns_Friedel_fraction_full 1.000
_reflns_Friedel_fraction_max 0.995
_reflns_number_gt 1810
_reflns_number_total 2020
_reflns_threshold_expression 'I > 2\s(I)'
_cod_data_source_file ic5b02372_si_003.cif
_cod_data_source_block 2
_cod_original_cell_volume 3091(4)
_cod_database_code 4346933
_shelx_shelxl_version_number 2014/7
_shelx_space_group_comment
;
The symmetry employed for this shelxl refinement is uniquely defined
by the following loop, which should always be used as a source of
symmetry information in preference to the above space-group names.
They are only intended as comments.
;
_shelx_estimated_absorpt_t_min 0.582
_shelx_estimated_absorpt_t_max 0.643

loop_
_space_group_symop_operation_xyz
'x, y, z'
'-y, x-y, z+2/3'
'-x+y, -x, z+1/3'
'-x, -y, z+1/2'
'y, -x+y, z+1/6'
'x-y, x, z+5/6'
'y, x, -z+2/3'
'x-y, -y, -z'
'-x, -x+y, -z+1/3'
'-y, -x, -z+1/6'
'-x+y, y, -z+1/2'
'x, x-y, -z+5/6'

loop_
_atom_site_label
_atom_site_type_symbol
_atom_site_fract_x
_atom_site_fract_y
_atom_site_fract_z
_atom_site_U_iso_or_equiv
_atom_site_adp_type
_atom_site_occupancy
_atom_site_site_symmetry_order
_atom_site_calc_flag
_atom_site_refinement_flags_posn
_atom_site_refinement_flags_adp
_atom_site_refinement_flags_occupancy
Sm1 Sm 0.16917(4) 0.0000 0.0000 0.01674(12) Uani 1 2 d S T P
Zn1 Zn 0.23012(6) -0.23012(6) 0.0833 0.0259(3) Uani 1 2 d S T P
O1 O 0.2361(5) -0.7835(5) -0.03732(15) 0.0326(12) Uani 1 1 d . . .
O2 O 0.1561(5) -0.7042(5) -0.09531(14) 0.0313(11) Uani 1 1 d . . .
O3 O 0.0237(5) 0.0556(5) 0.04663(16) 0.0428(15) Uani 1 1 d . . .
O4 O 0.2924(5) -0.1036(5) 0.03150(14) 0.0232(9) Uani 1 1 d . . .
N1 N 0.2021(6) -0.4053(6) 0.04377(16) 0.0288(13) Uani 1 1 d . . .
N2 N -0.2654(6) 0.2654(6) 0.0833 0.073(4) Uani 1 2 d S T P
C1 C 0.2310(9) -0.5000(7) 0.0589(3) 0.035(2) Uani 1 1 d . . .
H1A H 0.2546 -0.4977 0.0913 0.042 Uiso 1 1 calc R U .
C2 C 0.2286(8) -0.6001(8) 0.0304(2) 0.0317(16) Uani 1 1 d . . .
H2A H 0.2504 -0.6625 0.0432 0.038 Uiso 1 1 calc R U .
C3 C 0.1927(7) -0.6055(6) -0.0178(2) 0.0225(15) Uani 1 1 d . . .
C4 C 0.1587(11) -0.5129(8) -0.0334(2) 0.051(2) Uani 1 1 d . . .
H4A H 0.1305 -0.5160 -0.0652 0.061 Uiso 1 1 calc R U .
C5 C 0.1656(9) -0.4138(8) -0.0023(2) 0.049(2) Uani 1 1 d . . .
H5A H 0.1437 -0.3507 -0.0142 0.059 Uiso 1 1 calc R U .
C6 C 0.1940(7) -0.7070(7) -0.0528(2) 0.0232(15) Uani 1 1 d . . .
C7 C -0.0440(5) 0.0440(5) 0.0833 0.030(2) Uani 1 2 d S T P
C8 C -0.1216(5) 0.1216(5) 0.0833 0.027(2) Uani 1 2 d S T P
C9 C -0.1302(8) 0.1849(9) 0.0418(3) 0.045(2) Uani 1 1 d . . .
H9A H -0.0907 0.1795 0.0131 0.054 Uiso 1 1 calc R U .
C10 C -0.1994(10) 0.2570(10) 0.0441(3) 0.056(3) Uani 1 1 d . . .
H10A H -0.2001 0.3030 0.0164 0.068 Uiso 1 1 calc R U .
C11 C 0.4332(9) -0.0357(10) 0.0223(3) 0.062(3) Uani 1 1 d . . .
H11A H 0.4637 -0.1016 0.0220 0.075 Uiso 1 1 calc R U .
H11B H 0.4801 0.0278 0.0484 0.075 Uiso 1 1 calc R U .

loop_
_atom_site_aniso_label
_atom_site_aniso_U_11
_atom_site_aniso_U_22
_atom_site_aniso_U_33
_atom_site_aniso_U_23
_atom_site_aniso_U_13
_atom_site_aniso_U_12
Sm1 0.01799(18) 0.0165(2) 0.01525(18) -0.0001(2) -0.00007(10) 0.00824(12)
Zn1 0.0278(5) 0.0278(5) 0.0217(5) 0.0026(4) 0.0026(4) 0.0136(5)
O1 0.055(3) 0.029(3) 0.026(2) -0.001(2) 0.003(2) 0.030(3)
O2 0.045(3) 0.037(3) 0.019(2) -0.007(2) -0.003(2) 0.026(3)
O3 0.046(4) 0.067(4) 0.036(3) 0.000(2) 0.011(2) 0.044(3)
O4 0.021(3) 0.024(3) 0.028(2) 0.007(2) 0.004(2) 0.013(2)
N1 0.044(4) 0.027(3) 0.023(3) -0.006(2) -0.002(3) 0.023(3)
N2 0.089(8) 0.089(8) 0.078(8) -0.016(7) -0.016(7) 0.073(9)
C1 0.054(5) 0.033(4) 0.024(3) -0.006(3) -0.010(3) 0.027(4)
C2 0.048(5) 0.036(4) 0.023(3) -0.003(3) -0.005(3) 0.030(4)
C3 0.030(4) 0.019(3) 0.019(3) 0.002(2) 0.001(3) 0.013(3)
C4 0.101(7) 0.055(6) 0.027(3) -0.010(4) -0.017(5) 0.063(6)
C5 0.097(7) 0.050(5) 0.030(3) -0.014(4) -0.018(5) 0.059(5)
C6 0.026(4) 0.020(4) 0.021(3) -0.001(3) 0.000(3) 0.010(3)
C7 0.033(4) 0.033(4) 0.024(5) -0.001(4) -0.001(4) 0.017(5)
C8 0.028(4) 0.028(4) 0.033(5) 0.004(4) 0.004(4) 0.020(4)
C9 0.054(6) 0.065(6) 0.035(4) 0.008(4) 0.000(4) 0.043(5)
C10 0.071(7) 0.066(7) 0.053(5) 0.008(5) -0.011(5) 0.049(6)
C11 0.040(5) 0.081(8) 0.081(7) 0.048(6) 0.025(4) 0.042(6)

loop_
_atom_type_symbol
_atom_type_description
_atom_type_scat_dispersion_real
_atom_type_scat_dispersion_imag
_atom_type_scat_source
C C 0.0033 0.0016 'International Tables Vol C Tables 4.2.6.8 and 6.1.1.4'
H H 0.0000 0.0000 'International Tables Vol C Tables 4.2.6.8 and 6.1.1.4'
N N 0.0061 0.0033 'International Tables Vol C Tables 4.2.6.8 and 6.1.1.4'
O O 0.0106 0.0060 'International Tables Vol C Tables 4.2.6.8 and 6.1.1.4'
Zn Zn 0.2839 1.4301 'International Tables Vol C Tables 4.2.6.8 and 6.1.1.4'
Sm Sm -0.1638 3.4418 'International Tables Vol C Tables 4.2.6.8 and 6.1.1.4'

loop_
_geom_angle_atom_site_label_1
_geom_angle_atom_site_label_2
_geom_angle_atom_site_label_3
_geom_angle
_geom_angle_site_symmetry_1
_geom_angle_site_symmetry_3
O4 Sm1 O4 67.9(2) 8 .
O4 Sm1 O1 68.36(15) 8 1_565
O4 Sm1 O1 133.77(17) . 1_565
O4 Sm1 O1 133.77(17) 8 8_445
O4 Sm1 O1 68.36(16) . 8_445
O1 Sm1 O1 157.5(2) 1_565 8_445
O4 Sm1 O3 140.62(17) 8 .
O4 Sm1 O3 125.40(16) . .
O1 Sm1 O3 82.46(16) 1_565 .
O1 Sm1 O3 79.26(17) 8_445 .
O4 Sm1 O3 125.40(16) 8 8
O4 Sm1 O3 140.62(17) . 8
O1 Sm1 O3 79.27(17) 1_565 8
O1 Sm1 O3 82.46(16) 8_445 8
O3 Sm1 O3 70.8(2) . 8
O4 Sm1 O2 80.61(16) 8 5_665
O4 Sm1 O2 74.52(16) . 5_665
O1 Sm1 O2 84.28(16) 1_565 5_665
O1 Sm1 O2 101.57(15) 8_445 5_665
O3 Sm1 O2 70.38(17) . 5_665
O3 Sm1 O2 139.35(17) 8 5_665
O4 Sm1 O2 74.52(16) 8 12_544
O4 Sm1 O2 80.61(16) . 12_544
O1 Sm1 O2 101.57(15) 1_565 12_544
O1 Sm1 O2 84.28(15) 8_445 12_544
O3 Sm1 O2 139.35(17) . 12_544
O3 Sm1 O2 70.37(17) 8 12_544
O2 Sm1 O2 149.9(2) 5_665 12_544
O4 Zn1 O4 141.1(3) 10 .
O4 Zn1 N1 98.3(2) 10 10
O4 Zn1 N1 107.7(2) . 10
O4 Zn1 N1 107.7(2) 10 .
O4 Zn1 N1 98.3(2) . .
N1 Zn1 N1 95.3(3) 10 .
C6 O1 Sm1 144.6(4) . 1_545
C6 O2 Sm1 127.2(4) . 6_544
C7 O3 Sm1 151.4(6) . .
C11 O4 Zn1 116.3(4) . .
C11 O4 Sm1 116.6(4) . .
Zn1 O4 Sm1 123.9(2) . .
C5 N1 C1 115.7(6) . .
C5 N1 Zn1 116.8(5) . .
C1 N1 Zn1 127.1(4) . .
C10 N2 C10 114.2(11) . 10
N1 C1 C2 125.3(6) . .
N1 C1 H1A 117.4 . .
C2 C1 H1A 117.4 . .
C1 C2 C3 118.1(7) . .
C1 C2 H2A 121.0 . .
C3 C2 H2A 121.0 . .
C4 C3 C2 117.4(6) . .
C4 C3 C6 120.3(6) . .
C2 C3 C6 122.2(6) . .
C3 C4 C5 120.8(6) . .
C3 C4 H4A 119.6 . .
C5 C4 H4A 119.6 . .
N1 C5 C4 122.8(7) . .
N1 C5 H5A 118.6 . .
C4 C5 H5A 118.6 . .
O2 C6 O1 126.1(6) . .
O2 C6 C3 116.3(6) . .
O1 C6 C3 117.6(5) . .
O3 C7 O3 127.0(10) . 10
O3 C7 C8 116.5(5) . .
O3 C7 C8 116.5(5) 10 .
C9 C8 C9 118.4(9) 10 .
C9 C8 C7 120.8(5) 10 .
C9 C8 C7 120.8(5) . .
C8 C9 C10 118.5(8) . .
C8 C9 H9A 120.8 . .
C10 C9 H9A 120.8 . .
N2 C10 C9 125.2(9) . .
N2 C10 H10A 117.4 . .
C9 C10 H10A 117.4 . .
O4 C11 C11 113.1(5) . 8
O4 C11 H11A 109.0 . .
C11 C11 H11A 109.0 8 .
O4 C11 H11B 109.0 . .
C11 C11 H11B 109.0 8 .
H11A C11 H11B 107.8 . .

loop_
_geom_bond_atom_site_label_1
_geom_bond_atom_site_label_2
_geom_bond_distance
_geom_bond_site_symmetry_2
Sm1 O4 2.400(4) 8
Sm1 O4 2.400(4) .
Sm1 O1 2.414(5) 1_565
Sm1 O1 2.414(5) 8_445
Sm1 O3 2.416(5) .
Sm1 O3 2.416(5) 8
Sm1 O2 2.489(4) 5_665
Sm1 O2 2.489(4) 12_544
Zn1 O4 1.897(4) 10
Zn1 O4 1.897(4) .
Zn1 N1 2.151(5) 10
Zn1 N1 2.151(5) .
O1 C6 1.258(8) .
O1 Sm1 2.414(5) 1_545
O2 C6 1.257(7) .
O2 Sm1 2.488(4) 6_544
O3 C7 1.239(6) .
O4 C11 1.409(9) .
N1 C5 1.326(8) .
N1 C1 1.340(9) .
N2 C10 1.347(11) .
N2 C10 1.347(11) 10
C1 C2 1.372(9) .
C1 H1A 0.9300 .
C2 C3 1.386(8) .
C2 H2A 0.9300 .
C3 C4 1.360(10) .
C3 C6 1.511(8) .
C4 C5 1.387(10) .
C4 H4A 0.9300 .
C5 H5A 0.9300 .
C7 O3 1.239(6) 10
C7 C8 1.528(12) .
C8 C9 1.382(8) 10
C8 C9 1.382(8) .
C9 C10 1.392(11) .
C9 H9A 0.9300 .
C10 H10A 0.9300 .
C11 C11 1.417(15) 8
C11 H11A 0.9700 .
C11 H11B 0.9700 .
